data_7719539
loop_
_publ_author_name
'Rodr&#xed;guez-Rey, Jos&#xe9; Luis'
'V&#xe1;zquez-Carballo, Irene'
'Sousa-Pedrares, Antonio'

_publ_section_title
;
 Unconventional coordination modes of carboranyl
 phosphine-iminophosphorane ligands.
;
_journal_issue 43
_journal_name_full 'Dalton transactions (Cambridge, England : 2003)'
_journal_page_first 16219
_journal_page_last 16240
_journal_paper_doi 10.1039/d5dt02122g
_journal_volume 54
_journal_year 2025
_chemical_formula_sum 'C71 H84 B20 Cl10 N2 P4 Pd2'
_chemical_formula_weight 1872.78
_space_group_crystal_system monoclinic
_space_group_IT_number 14
_space_group_name_Hall '-P 2ybc'
_space_group_name_H-M_alt 'P 1 21/c 1'
_atom_sites_solution_hydrogens geom
_atom_sites_solution_primary direct
_audit_creation_method SHELXL-2019/3
_audit_update_record
;
2025-05-16 deposited with the CCDC.	2025-09-29 downloaded from the CCDC.
;
_cell_angle_alpha 90
_cell_angle_beta 90.992(11)
_cell_angle_gamma 90
_cell_formula_units_Z 2
_cell_length_a 16.053(3)
_cell_length_b 10.8382(17)
_cell_length_c 24.758(4)
_cell_measurement_reflns_used 1970
_cell_measurement_temperature 100(2)
_cell_measurement_theta_max 21.19
_cell_measurement_theta_min 2.265
_cell_volume 4306.9(13)
_computing_cell_refinement 'BRUKER APEX2'
_computing_data_collection 'BRUKER APEX2'
_computing_data_reduction 'Bruker SAINT'
_computing_molecular_graphics 'Ortep for Windows (Farrugia, 2012)'
_computing_structure_refinement 'SHELXL-2019/2 (Sheldrick, 2019)'
_computing_structure_solution 'SHELXT-2018/2 (Sheldrick, 2015)'
_diffrn_ambient_temperature 100(2)
_diffrn_measured_fraction_theta_full 0.999
_diffrn_measured_fraction_theta_max 0.999
_diffrn_measurement_device_type 'Bruker Kappa APEXII CCD'
_diffrn_measurement_method 'omega and phi scans'
_diffrn_radiation_type MoK\a
_diffrn_radiation_wavelength 0.71073
_diffrn_reflns_av_R_equivalents 0.1257
_diffrn_reflns_av_unetI/netI 0.1005
_diffrn_reflns_Laue_measured_fraction_full 0.999
_diffrn_reflns_Laue_measured_fraction_max 0.999
_diffrn_reflns_limit_h_max 19
_diffrn_reflns_limit_h_min -19
_diffrn_reflns_limit_k_max 13
_diffrn_reflns_limit_k_min -13
_diffrn_reflns_limit_l_max 30
_diffrn_reflns_limit_l_min -30
_diffrn_reflns_number 53010
_diffrn_reflns_point_group_measured_fraction_full 0.999
_diffrn_reflns_point_group_measured_fraction_max 0.999
_diffrn_reflns_theta_full 25.242
_diffrn_reflns_theta_max 25.680
_diffrn_reflns_theta_min 1.645
_exptl_absorpt_coefficient_mu 0.844
_exptl_absorpt_correction_T_max 1.0000
_exptl_absorpt_correction_T_min 0.6853
_exptl_absorpt_correction_type multi-scan
_exptl_absorpt_process_details
;
 Sheldrick, G.M. SADABS: Program for absorption correction
 using area detector data. University of G\"ottingen, Germany, 1996.
;
_exptl_crystal_colour Yellow
_exptl_crystal_density_diffrn 1.444
_exptl_crystal_description Plate
_exptl_crystal_F_000 1892
_exptl_crystal_size_max 0.300
_exptl_crystal_size_mid 0.100
_exptl_crystal_size_min 0.020
_refine_diff_density_max 1.380
_refine_diff_density_min -0.994
_refine_diff_density_rms 0.128
_refine_ls_extinction_method none
_refine_ls_goodness_of_fit_ref 1.024
_refine_ls_hydrogen_treatment constr
_refine_ls_matrix_type full
_refine_ls_number_parameters 505
_refine_ls_number_reflns 8176
_refine_ls_number_restraints 6
_refine_ls_restrained_S_all 1.023
_refine_ls_R_factor_all 0.1066
_refine_ls_R_factor_gt 0.0589
_refine_ls_shift/su_max 0.002
_refine_ls_shift/su_mean 0.000
_refine_ls_structure_factor_coef Fsqd
_refine_ls_weighting_details 'w=1/[\s^2^(Fo^2^)+(0.0828P)^2^+4.0137P] where P=(Fo^2^+2Fc^2^)/3'
_refine_ls_weighting_scheme calc
_refine_ls_wR_factor_gt 0.1450
_refine_ls_wR_factor_ref 0.1707
_reflns_Friedel_coverage 0.000
_reflns_number_gt 5264
_reflns_number_total 8176
_reflns_threshold_expression 'I > 2\s(I)'
_cod_data_source_file d5dt02122g2.cif
_cod_data_source_block Pd3
_cod_depositor_comments 'Adding full bibliography for 7719538--7719544.cif.'
_cod_original_cell_volume 4306.8(12)
_cod_original_sg_symbol_H-M 'P 21/c'
_cod_database_code 7719539
_shelx_shelxl_version_number 2019/3
_shelx_space_group_comment
;
The symmetry employed for this shelxl refinement is uniquely defined
by the following loop, which should always be used as a source of
symmetry information in preference to the above space-group names.
They are only intended as comments.
;
_shelx_estimated_absorpt_t_min 0.786
_shelx_estimated_absorpt_t_max 0.983

loop_
_space_group_symop_operation_xyz
'x, y, z'
'-x, y+1/2, -z+1/2'
'-x, -y, -z'
'x, -y-1/2, z-1/2'

loop_
_atom_site_label
_atom_site_type_symbol
_atom_site_fract_x
_atom_site_fract_y
_atom_site_fract_z
_atom_site_U_iso_or_equiv
_atom_site_adp_type
_atom_site_occupancy
_atom_site_site_symmetry_order
_atom_site_calc_flag
_atom_site_refinement_flags_posn
_atom_site_refinement_flags_adp
_atom_site_refinement_flags_occupancy
_atom_site_disorder_assembly
_atom_site_disorder_group
Pd1 Pd 1.01402(2) 0.58111(4) 0.56129(2) 0.02012(15) Uani 1 1 d . . . . .
Cl1 Cl 1.10753(9) 0.56748(14) 0.63072(6) 0.0296(3) Uani 1 1 d . . . . .
Cl2 Cl 0.92751(8) 0.59499(13) 0.48546(5) 0.0245(3) Uani 1 1 d . . . . .
P1 P 0.68846(9) 0.68526(14) 0.57004(6) 0.0221(3) Uani 1 1 d . . . . .
P2 P 0.95718(8) 0.74269(14) 0.60211(6) 0.0207(3) Uani 1 1 d . . . . .
N1 N 0.6519(3) 0.8088(4) 0.59333(18) 0.0227(11) Uani 1 1 d . . . . .
B3 B 0.5799(4) 0.7496(7) 0.6897(3) 0.0275(16) Uani 1 1 d . . . . .
H3 H 0.563950 0.651376 0.680056 0.033 Uiso 1 1 calc R U . . .
B4 B 0.6841(4) 0.7992(7) 0.7036(3) 0.0315(17) Uani 1 1 d . . . . .
H4 H 0.737996 0.733521 0.704341 0.038 Uiso 1 1 calc R U . . .
B5 B 0.6926(5) 0.9525(7) 0.6788(3) 0.0314(17) Uani 1 1 d . . . . .
H5 H 0.752490 0.989771 0.662987 0.038 Uiso 1 1 calc R U . . .
B6 B 0.5954(4) 0.9938(6) 0.6494(3) 0.0293(16) Uani 1 1 d . . . . .
H6 H 0.590134 1.055533 0.613255 0.035 Uiso 1 1 calc R U . . .
B7 B 0.5115(5) 0.8451(7) 0.7266(3) 0.0330(17) Uani 1 1 d . . . . .
H7 H 0.451478 0.809132 0.742820 0.040 Uiso 1 1 calc R U . . .
B8 B 0.6090(5) 0.7997(8) 0.7547(3) 0.0372(19) Uani 1 1 d . . . . .
H8 H 0.613474 0.733617 0.789439 0.045 Uiso 1 1 calc R U . . .
B9 B 0.6781(5) 0.9266(7) 0.7486(3) 0.0345(17) Uani 1 1 d . . . . .
H9 H 0.728091 0.945199 0.779676 0.041 Uiso 1 1 calc R U . . .
B10 B 0.6238(5) 1.0477(7) 0.7141(3) 0.0405(19) Uani 1 1 d . . . . .
H10 H 0.638485 1.147316 0.721638 0.049 Uiso 1 1 calc R U . . .
B11 B 0.5208(5) 0.9966(7) 0.7011(3) 0.0340(17) Uani 1 1 d . . . . .
H11 H 0.466555 1.061673 0.699859 0.041 Uiso 1 1 calc R U . . .
B12 B 0.5720(5) 0.9569(8) 0.7622(3) 0.040(2) Uani 1 1 d . . . . .
H12 H 0.552351 0.996054 0.801804 0.049 Uiso 1 1 calc R U . . .
C1 C 0.6354(3) 0.8431(5) 0.6450(2) 0.0261(13) Uani 1 1 d . . . . .
C2 C 0.5282(4) 0.8725(6) 0.6601(2) 0.0265(13) Uani 1 1 d . . . . .
C3 C 0.4660(4) 0.8363(6) 0.6173(2) 0.0293(14) Uani 1 1 d . . . . .
C4 C 0.4027(4) 0.7526(6) 0.6294(3) 0.0395(16) Uani 1 1 d . . . . .
H4A H 0.398661 0.720963 0.665004 0.047 Uiso 1 1 calc R U . . .
C5 C 0.3463(5) 0.7155(7) 0.5903(3) 0.052(2) Uani 1 1 d . . . . .
H5A H 0.302396 0.660713 0.599235 0.063 Uiso 1 1 calc R U . . .
C6 C 0.3536(5) 0.7585(8) 0.5375(3) 0.057(2) Uani 1 1 d . . . . .
H6A H 0.315365 0.731645 0.510239 0.069 Uiso 1 1 calc R U . . .
C7 C 0.4156(4) 0.8390(7) 0.5248(3) 0.0449(18) Uani 1 1 d . . . . .
H7A H 0.420733 0.867255 0.488709 0.054 Uiso 1 1 calc R U . . .
C8 C 0.4716(4) 0.8800(6) 0.5646(2) 0.0334(15) Uani 1 1 d . . . . .
H8A H 0.513608 0.937868 0.555712 0.040 Uiso 1 1 calc R U . . .
C9 C 0.7961(3) 0.6554(5) 0.5896(2) 0.0227(13) Uani 1 1 d . . . . .
H9A H 0.799244 0.633792 0.628456 0.027 Uiso 1 1 calc R U . . .
H9B H 0.817343 0.584487 0.568760 0.027 Uiso 1 1 calc R U . . .
C10 C 0.8501(3) 0.7691(5) 0.5791(2) 0.0221(12) Uani 1 1 d . . . . .
H10A H 0.826925 0.841099 0.598405 0.027 Uiso 1 1 calc R U . . .
H10B H 0.849293 0.787984 0.540014 0.027 Uiso 1 1 calc R U . . .
C11 C 0.6342(4) 0.5434(6) 0.5829(2) 0.0269(13) Uani 1 1 d . . . . .
C12 C 0.5505(3) 0.5349(6) 0.5661(2) 0.0286(14) Uani 1 1 d . . . . .
H12A H 0.525346 0.600490 0.546236 0.034 Uiso 1 1 calc R U . . .
C13 C 0.5052(4) 0.4318(6) 0.5783(2) 0.0328(15) Uani 1 1 d . . . . .
H13 H 0.448511 0.426715 0.566938 0.039 Uiso 1 1 calc R U . . .
C14 C 0.5406(4) 0.3352(6) 0.6069(2) 0.0356(16) Uani 1 1 d . . . . .
H14 H 0.508464 0.264373 0.615381 0.043 Uiso 1 1 calc R U . . .
C15 C 0.6228(4) 0.3426(6) 0.6230(3) 0.0397(17) Uani 1 1 d . . . . .
H15 H 0.647509 0.275845 0.642263 0.048 Uiso 1 1 calc R U . . .
C16 C 0.6700(4) 0.4453(6) 0.6115(3) 0.0344(15) Uani 1 1 d . . . . .
H16 H 0.726650 0.449372 0.623069 0.041 Uiso 1 1 calc R U . . .
C17 C 0.6896(3) 0.7087(5) 0.4981(2) 0.0211(12) Uani 1 1 d . . . . .
C18 C 0.6628(3) 0.8199(5) 0.4756(2) 0.0244(13) Uani 1 1 d . . . . .
H18 H 0.640860 0.882629 0.498057 0.029 Uiso 1 1 calc R U . . .
C19 C 0.6682(3) 0.8388(6) 0.4205(2) 0.0330(15) Uani 1 1 d . . . . .
H19 H 0.649178 0.914158 0.405023 0.040 Uiso 1 1 calc R U . . .
C20 C 0.7012(4) 0.7487(6) 0.3879(2) 0.0323(15) Uani 1 1 d . . . . .
H20 H 0.706555 0.763743 0.350356 0.039 Uiso 1 1 calc R U . . .
C21 C 0.7267(3) 0.6360(7) 0.4094(3) 0.0345(16) Uani 1 1 d . . . . .
H21 H 0.748171 0.573474 0.386684 0.041 Uiso 1 1 calc R U . . .
C22 C 0.7203(3) 0.6164(6) 0.4645(2) 0.0314(15) Uani 1 1 d . . . . .
H22 H 0.736969 0.539475 0.479583 0.038 Uiso 1 1 calc R U . . .
C23 C 0.9458(3) 0.7330(5) 0.6749(2) 0.0221(12) Uani 1 1 d . . . . .
C24 C 0.9419(4) 0.8433(6) 0.7040(2) 0.0295(14) Uani 1 1 d . . . . .
H24 H 0.950726 0.920243 0.686587 0.035 Uiso 1 1 calc R U . . .
C25 C 0.9250(4) 0.8384(7) 0.7590(2) 0.0390(17) Uani 1 1 d . . . . .
H25 H 0.921947 0.912845 0.779170 0.047 Uiso 1 1 calc R U . . .
C26 C 0.9125(4) 0.7264(7) 0.7847(2) 0.0370(16) Uani 1 1 d . . . . .
H26 H 0.902527 0.723924 0.822370 0.044 Uiso 1 1 calc R U . . .
C27 C 0.9147(4) 0.6178(6) 0.7549(3) 0.0353(16) Uani 1 1 d . . . . .
H27 H 0.903986 0.541344 0.772210 0.042 Uiso 1 1 calc R U . . .
C28 C 0.9325(3) 0.6199(6) 0.7001(2) 0.0292(14) Uani 1 1 d . . . . .
H28 H 0.935465 0.545188 0.680127 0.035 Uiso 1 1 calc R U . . .
C29 C 1.0146(3) 0.8824(5) 0.5889(2) 0.0232(13) Uani 1 1 d . . . . .
C30 C 0.9774(4) 0.9912(6) 0.5747(4) 0.059(2) Uani 1 1 d . . . . .
H30 H 0.918471 0.994269 0.570362 0.071 Uiso 1 1 calc R U . . .
C31 C 1.0233(4) 1.0968(6) 0.5666(4) 0.061(2) Uani 1 1 d . . . . .
H31 H 0.995384 1.171333 0.557381 0.073 Uiso 1 1 calc R U . . .
C32 C 1.1061(4) 1.0965(6) 0.5713(2) 0.0326(15) Uani 1 1 d . . . . .
H32 H 1.137395 1.169781 0.566027 0.039 Uiso 1 1 calc R U . . .
C33 C 1.1448(5) 0.9875(7) 0.5839(5) 0.090(4) Uani 1 1 d . . . . .
H33 H 1.203722 0.984917 0.587632 0.108 Uiso 1 1 calc R U . . .
C34 C 1.0987(5) 0.8807(7) 0.5912(5) 0.086(4) Uani 1 1 d . . . . .
H34 H 1.126835 0.804979 0.597989 0.103 Uiso 1 1 calc R U . . .
Cl1S Cl 0.14016(15) 0.7537(3) 0.32871(10) 0.0855(8) Uani 1 1 d . . . . .
Cl2S Cl 0.21870(17) 0.6755(3) 0.22956(13) 0.1016(10) Uani 1 1 d . . . . .
C1S C 0.1553(5) 0.7811(9) 0.2620(3) 0.065(2) Uani 1 1 d . . . . .
H1S1 H 0.180101 0.864262 0.258206 0.078 Uiso 1 1 calc R U . . .
H1S2 H 0.100349 0.782290 0.243267 0.078 Uiso 1 1 calc R U . . .
Cl3S Cl 0.2350(3) 0.9224(4) 0.45053(19) 0.0694(12) Uani 0.5 1 d . . P . .
Cl4S Cl 0.1527(3) 0.6862(5) 0.4632(3) 0.0971(18) Uani 0.5 1 d . . P . .
C2S C 0.1733(15) 0.840(2) 0.4925(8) 0.108(8) Uani 0.5 1 d . U P . .
H2S1 H 0.119992 0.884200 0.497633 0.130 Uiso 0.5 1 calc R U P . .
H2S2 H 0.201206 0.830984 0.528261 0.130 Uiso 0.5 1 calc R U P . .

loop_
_atom_site_aniso_label
_atom_site_aniso_U_11
_atom_site_aniso_U_22
_atom_site_aniso_U_33
_atom_site_aniso_U_23
_atom_site_aniso_U_13
_atom_site_aniso_U_12
Pd1 0.0194(2) 0.0193(3) 0.0217(2) 0.0006(2) 0.00190(16) 0.00117(19)
Cl1 0.0260(7) 0.0371(9) 0.0256(7) 0.0006(7) -0.0024(6) 0.0070(7)
Cl2 0.0247(7) 0.0225(8) 0.0263(7) -0.0026(6) -0.0026(6) 0.0055(6)
P1 0.0197(7) 0.0206(8) 0.0259(8) -0.0007(7) 0.0020(6) -0.0007(6)
P2 0.0195(7) 0.0202(8) 0.0227(7) 0.0005(7) 0.0019(6) -0.0011(6)
N1 0.026(3) 0.019(3) 0.023(2) 0.000(2) 0.004(2) 0.002(2)
B3 0.034(4) 0.024(4) 0.024(3) 0.006(3) 0.004(3) -0.009(3)
B4 0.032(4) 0.033(4) 0.030(4) 0.002(3) 0.000(3) -0.005(3)
B5 0.038(4) 0.028(4) 0.027(4) -0.004(3) 0.007(3) -0.011(3)
B6 0.034(4) 0.019(4) 0.035(4) -0.002(3) 0.007(3) 0.000(3)
B7 0.040(4) 0.032(4) 0.027(4) -0.005(3) 0.014(3) -0.005(3)
B8 0.049(5) 0.041(5) 0.022(4) -0.003(3) 0.002(3) -0.011(4)
B9 0.037(4) 0.037(5) 0.030(4) -0.008(4) 0.001(3) -0.012(4)
B10 0.053(5) 0.029(4) 0.040(4) -0.008(4) 0.012(4) -0.002(4)
B11 0.041(4) 0.030(4) 0.032(4) -0.005(3) 0.013(3) -0.004(3)
B12 0.046(5) 0.047(5) 0.029(4) -0.002(4) 0.006(3) -0.015(4)
C1 0.024(3) 0.021(3) 0.034(3) 0.002(3) 0.003(3) 0.000(3)
C2 0.028(3) 0.027(3) 0.024(3) -0.002(3) 0.010(2) -0.004(3)
C3 0.030(3) 0.026(4) 0.032(3) 0.001(3) 0.006(3) 0.005(3)
C4 0.040(4) 0.038(4) 0.041(4) 0.007(3) 0.005(3) -0.003(3)
C5 0.052(5) 0.051(5) 0.054(5) 0.005(4) -0.007(4) -0.016(4)
C6 0.062(5) 0.060(5) 0.050(5) 0.005(4) -0.020(4) -0.021(4)
C7 0.057(5) 0.044(5) 0.033(4) 0.002(3) -0.004(3) 0.002(4)
C8 0.033(4) 0.030(4) 0.037(4) 0.004(3) 0.003(3) 0.001(3)
C9 0.017(3) 0.025(3) 0.026(3) 0.000(3) 0.003(2) -0.002(2)
C10 0.024(3) 0.022(3) 0.020(3) -0.002(3) 0.003(2) 0.001(2)
C11 0.027(3) 0.024(3) 0.029(3) -0.004(3) 0.002(3) -0.002(3)
C12 0.024(3) 0.028(3) 0.034(3) 0.006(3) 0.004(3) -0.005(3)
C13 0.024(3) 0.039(4) 0.035(3) -0.004(3) -0.001(3) -0.004(3)
C14 0.042(4) 0.027(4) 0.038(4) -0.003(3) 0.012(3) -0.013(3)
C15 0.038(4) 0.028(4) 0.053(4) 0.015(3) -0.010(3) -0.006(3)
C16 0.030(3) 0.024(4) 0.049(4) 0.004(3) -0.003(3) -0.002(3)
C17 0.017(3) 0.027(3) 0.019(3) -0.002(3) 0.002(2) -0.003(2)
C18 0.017(3) 0.020(3) 0.036(3) -0.002(3) 0.003(2) -0.002(2)
C19 0.024(3) 0.045(4) 0.030(3) 0.008(3) -0.003(3) 0.001(3)
C20 0.023(3) 0.052(4) 0.021(3) 0.001(3) -0.004(2) -0.009(3)
C21 0.020(3) 0.047(4) 0.036(4) -0.014(3) 0.002(3) 0.000(3)
C22 0.020(3) 0.041(4) 0.033(3) -0.005(3) -0.004(3) -0.004(3)
C23 0.021(3) 0.024(3) 0.021(3) 0.001(3) 0.000(2) 0.000(2)
C24 0.033(3) 0.028(4) 0.028(3) -0.003(3) 0.004(3) 0.001(3)
C25 0.042(4) 0.046(5) 0.029(3) -0.011(3) 0.004(3) -0.002(3)
C26 0.037(4) 0.055(5) 0.020(3) 0.002(3) 0.003(3) 0.003(3)
C27 0.034(4) 0.039(4) 0.033(3) 0.011(3) 0.003(3) 0.004(3)
C28 0.028(3) 0.027(4) 0.033(3) 0.004(3) 0.003(3) -0.001(3)
C29 0.025(3) 0.022(3) 0.022(3) 0.002(3) 0.002(2) 0.001(2)
C30 0.024(4) 0.028(4) 0.127(7) 0.031(5) 0.003(4) -0.004(3)
C31 0.035(4) 0.025(4) 0.122(8) 0.024(5) 0.004(4) 0.003(3)
C32 0.037(4) 0.026(4) 0.035(3) 0.003(3) -0.002(3) -0.013(3)
C33 0.027(4) 0.038(5) 0.206(12) 0.051(6) -0.028(5) -0.014(4)
C34 0.043(5) 0.036(5) 0.176(11) 0.053(6) -0.032(6) -0.010(4)
Cl1S 0.0739(16) 0.102(2) 0.0801(16) 0.0199(15) -0.0126(13) -0.0142(15)
Cl2S 0.0781(18) 0.086(2) 0.141(3) -0.0379(19) 0.0078(17) -0.0192(15)
C1S 0.039(4) 0.099(7) 0.056(5) -0.012(5) -0.001(4) -0.003(4)
Cl3S 0.055(2) 0.072(3) 0.081(3) 0.020(3) 0.000(2) 0.003(2)
Cl4S 0.076(3) 0.056(3) 0.161(5) 0.013(3) 0.021(3) -0.001(3)
C2S 0.14(2) 0.111(19) 0.071(13) 0.001(13) 0.042(14) -0.002(16)

loop_
_atom_type_symbol
_atom_type_description
_atom_type_scat_dispersion_real
_atom_type_scat_dispersion_imag
_atom_type_scat_source
C C 0.0033 0.0016 'International Tables Vol C Tables 4.2.6.8 and 6.1.1.4'
H H 0.0000 0.0000 'International Tables Vol C Tables 4.2.6.8 and 6.1.1.4'
B B 0.0013 0.0007 'International Tables Vol C Tables 4.2.6.8 and 6.1.1.4'
N N 0.0061 0.0033 'International Tables Vol C Tables 4.2.6.8 and 6.1.1.4'
P P 0.1023 0.0942 'International Tables Vol C Tables 4.2.6.8 and 6.1.1.4'
Cl Cl 0.1484 0.1585 'International Tables Vol C Tables 4.2.6.8 and 6.1.1.4'
Pd Pd -0.9988 1.0072 'International Tables Vol C Tables 4.2.6.8 and 6.1.1.4'

loop_
_geom_angle_atom_site_label_1
_geom_angle_atom_site_label_2
_geom_angle_atom_site_label_3
_geom_angle
_geom_angle_site_symmetry_1
_geom_angle_site_symmetry_3
_geom_angle_publ_flag
P2 Pd1 Cl1 88.75(5) . . ?
P2 Pd1 Cl2 94.13(5) . . ?
Cl1 Pd1 Cl2 175.30(5) . . ?
P2 Pd1 Cl2 178.15(5) . 3_766 ?
Cl1 Pd1 Cl2 93.09(5) . 3_766 ?
Cl2 Pd1 Cl2 84.04(5) . 3_766 ?
Pd1 Cl2 Pd1 95.96(5) . 3_766 ?
N1 P1 C11 118.6(3) . . ?
N1 P1 C17 104.6(3) . . ?
C11 P1 C17 108.0(3) . . ?
N1 P1 C9 114.3(3) . . ?
C11 P1 C9 105.2(3) . . ?
C17 P1 C9 105.3(3) . . ?
C29 P2 C23 106.8(3) . . ?
C29 P2 C10 107.0(3) . . ?
C23 P2 C10 102.0(2) . . ?
C29 P2 Pd1 111.28(19) . . ?
C23 P2 Pd1 117.01(19) . . ?
C10 P2 Pd1 111.95(19) . . ?
C1 N1 P1 130.9(4) . . ?
C2 B3 C1 62.1(3) . . ?
C2 B3 B8 105.7(5) . . ?
C1 B3 B8 105.6(5) . . ?
C2 B3 B7 58.1(4) . . ?
C1 B3 B7 108.3(5) . . ?
B8 B3 B7 60.3(4) . . ?
C2 B3 B4 107.0(5) . . ?
C1 B3 B4 57.5(4) . . ?
B8 B3 B4 59.8(4) . . ?
B7 B3 B4 108.2(5) . . ?
C2 B3 H3 122.4 . . ?
C1 B3 H3 122.1 . . ?
B8 B3 H3 123.1 . . ?
B7 B3 H3 121.5 . . ?
B4 B3 H3 122.5 . . ?
C1 B4 B8 107.5(5) . . ?
C1 B4 B5 58.8(4) . . ?
B8 B4 B5 107.6(5) . . ?
C1 B4 B9 106.7(5) . . ?
B8 B4 B9 60.1(4) . . ?
B5 B4 B9 59.7(4) . . ?
C1 B4 B3 60.3(4) . . ?
B8 B4 B3 59.3(4) . . ?
B5 B4 B3 107.0(5) . . ?
B9 B4 B3 107.1(5) . . ?
C1 B4 H4 122.3 . . ?
B8 B4 H4 121.8 . . ?
B5 B4 H4 122.4 . . ?
B9 B4 H4 122.2 . . ?
B3 B4 H4 122.2 . . ?
C1 B5 B10 108.3(5) . . ?
C1 B5 B6 60.8(4) . . ?
B10 B5 B6 59.9(4) . . ?
C1 B5 B9 106.8(5) . . ?
B10 B5 B9 60.8(4) . . ?
B6 B5 B9 108.2(5) . . ?
C1 B5 B4 58.4(4) . . ?
B10 B5 B4 109.0(5) . . ?
B6 B5 B4 107.9(5) . . ?
B9 B5 B4 60.2(4) . . ?
C1 B5 H5 122.4 . . ?
B10 B5 H5 120.9 . . ?
B6 B5 H5 121.5 . . ?
B9 B5 H5 121.8 . . ?
B4 B5 H5 121.9 . . ?
C2 B6 B10 105.5(5) . . ?
C2 B6 C1 62.0(4) . . ?
B10 B6 C1 106.0(5) . . ?
C2 B6 B5 107.1(5) . . ?
B10 B6 B5 59.7(4) . . ?
C1 B6 B5 58.0(4) . . ?
C2 B6 B11 57.9(4) . . ?
B10 B6 B11 60.2(4) . . ?
C1 B6 B11 108.3(5) . . ?
B5 B6 B11 108.1(5) . . ?
C2 B6 H6 122.6 . . ?
B10 B6 H6 123.0 . . ?
C1 B6 H6 121.9 . . ?
B5 B6 H6 122.3 . . ?
B11 B6 H6 121.7 . . ?
C2 B7 B11 58.4(4) . . ?
C2 B7 B8 106.0(5) . . ?
B11 B7 B8 108.6(5) . . ?
C2 B7 B3 59.5(4) . . ?
B11 B7 B3 107.5(5) . . ?
B8 B7 B3 59.3(4) . . ?
C2 B7 B12 105.5(5) . . ?
B11 B7 B12 59.6(4) . . ?
B8 B7 B12 61.5(5) . . ?
B3 B7 B12 108.4(5) . . ?
C2 B7 H7 124.0 . . ?
B11 B7 H7 122.0 . . ?
B8 B7 H7 121.5 . . ?
B3 B7 H7 121.7 . . ?
B12 B7 H7 121.7 . . ?
B3 B8 B4 61.0(4) . . ?
B3 B8 B7 60.4(4) . . ?
B4 B8 B7 109.2(5) . . ?
B3 B8 B9 108.6(5) . . ?
B4 B8 B9 60.4(4) . . ?
B7 B8 B9 107.5(6) . . ?
B3 B8 B12 107.5(5) . . ?
B4 B8 B12 107.7(5) . . ?
B7 B8 B12 59.4(4) . . ?
B9 B8 B12 59.1(4) . . ?
B3 B8 H8 121.2 . . ?
B4 B8 H8 120.9 . . ?
B7 B8 H8 121.6 . . ?
B9 B8 H8 122.0 . . ?
B12 B8 H8 122.7 . . ?
B5 B9 B12 107.4(5) . . ?
B5 B9 B8 107.4(5) . . ?
B12 B9 B8 61.5(4) . . ?
B5 B9 B4 60.1(4) . . ?
B12 B9 B4 109.0(5) . . ?
B8 B9 B4 59.5(4) . . ?
B5 B9 B10 59.1(4) . . ?
B12 B9 B10 59.5(4) . . ?
B8 B9 B10 108.1(5) . . ?
B4 B9 B10 107.6(5) . . ?
B5 B9 H9 122.5 . . ?
B12 B9 H9 121.1 . . ?
B8 B9 H9 121.5 . . ?
B4 B9 H9 121.6 . . ?
B10 B9 H9 122.3 . . ?
B5 B10 B6 60.4(4) . . ?
B5 B10 B12 108.4(6) . . ?
B6 B10 B12 108.1(6) . . ?
B5 B10 B11 108.7(5) . . ?
B6 B10 B11 60.2(4) . . ?
B12 B10 B11 59.8(4) . . ?
B5 B10 B9 60.0(4) . . ?
B6 B10 B9 108.0(5) . . ?
B12 B10 B9 59.9(4) . . ?
B11 B10 B9 107.7(5) . . ?
B5 B10 H10 121.2 . . ?
B6 B10 H10 121.5 . . ?
B12 B10 H10 121.7 . . ?
B11 B10 H10 121.7 . . ?
B9 B10 H10 122.0 . . ?
C2 B11 B12 106.5(5) . . ?
C2 B11 B7 58.8(4) . . ?
B12 B11 B7 60.5(4) . . ?
C2 B11 B6 59.7(4) . . ?
B12 B11 B6 107.7(5) . . ?
B7 B11 B6 107.8(5) . . ?
C2 B11 B10 106.4(5) . . ?
B12 B11 B10 59.9(4) . . ?
B7 B11 B10 108.1(6) . . ?
B6 B11 B10 59.6(4) . . ?
C2 B11 H11 123.2 . . ?
B12 B11 H11 121.9 . . ?
B7 B11 H11 121.7 . . ?
B6 B11 H11 121.8 . . ?
B10 B11 H11 122.1 . . ?
B11 B12 B10 60.2(4) . . ?
B11 B12 B9 108.6(5) . . ?
B10 B12 B9 60.6(4) . . ?
B11 B12 B7 59.9(4) . . ?
B10 B12 B7 107.9(5) . . ?
B9 B12 B7 107.4(6) . . ?
B11 B12 B8 106.9(5) . . ?
B10 B12 B8 107.3(5) . . ?
B9 B12 B8 59.3(4) . . ?
B7 B12 B8 59.1(4) . . ?
B11 B12 H12 121.6 . . ?
B10 B12 H12 121.5 . . ?
B9 B12 H12 121.5 . . ?
B7 B12 H12 122.2 . . ?
B8 B12 H12 122.9 . . ?
N1 C1 B4 129.0(5) . . ?
N1 C1 B5 122.5(5) . . ?
B4 C1 B5 62.8(4) . . ?
N1 C1 B3 122.9(5) . . ?
B4 C1 B3 62.1(4) . . ?
B5 C1 B3 111.5(5) . . ?
N1 C1 B6 112.9(5) . . ?
B4 C1 B6 111.7(5) . . ?
B5 C1 B6 61.2(4) . . ?
B3 C1 B6 107.9(4) . . ?
N1 C1 C2 116.5(4) . . ?
B4 C1 C2 107.5(4) . . ?
B5 C1 C2 106.5(4) . . ?
B3 C1 C2 58.2(3) . . ?
B6 C1 C2 58.0(3) . . ?
C3 C2 B11 125.5(5) . . ?
C3 C2 B7 121.8(5) . . ?
B11 C2 B7 62.8(4) . . ?
C3 C2 B6 120.3(5) . . ?
B11 C2 B6 62.3(4) . . ?
B7 C2 B6 113.0(5) . . ?
C3 C2 B3 114.2(5) . . ?
B11 C2 B3 113.4(5) . . ?
B7 C2 B3 62.3(4) . . ?
B6 C2 B3 110.8(5) . . ?
C3 C2 C1 116.0(4) . . ?
B11 C2 C1 110.1(4) . . ?
B7 C2 C1 109.7(4) . . ?
B6 C2 C1 59.9(3) . . ?
B3 C2 C1 59.7(3) . . ?
C8 C3 C4 118.7(6) . . ?
C8 C3 C2 121.5(5) . . ?
C4 C3 C2 119.8(5) . . ?
C5 C4 C3 120.8(6) . . ?
C5 C4 H4A 119.6 . . ?
C3 C4 H4A 119.6 . . ?
C4 C5 C6 119.8(7) . . ?
C4 C5 H5A 120.1 . . ?
C6 C5 H5A 120.1 . . ?
C7 C6 C5 120.2(7) . . ?
C7 C6 H6A 119.9 . . ?
C5 C6 H6A 119.9 . . ?
C6 C7 C8 120.4(6) . . ?
C6 C7 H7A 119.8 . . ?
C8 C7 H7A 119.8 . . ?
C3 C8 C7 120.2(6) . . ?
C3 C8 H8A 119.9 . . ?
C7 C8 H8A 119.9 . . ?
C10 C9 P1 110.5(4) . . ?
C10 C9 H9A 109.5 . . ?
P1 C9 H9A 109.5 . . ?
C10 C9 H9B 109.5 . . ?
P1 C9 H9B 109.5 . . ?
H9A C9 H9B 108.1 . . ?
C9 C10 P2 110.7(4) . . ?
C9 C10 H10A 109.5 . . ?
P2 C10 H10A 109.5 . . ?
C9 C10 H10B 109.5 . . ?
P2 C10 H10B 109.5 . . ?
H10A C10 H10B 108.1 . . ?
C16 C11 C12 119.0(6) . . ?
C16 C11 P1 123.0(5) . . ?
C12 C11 P1 117.9(5) . . ?
C13 C12 C11 119.8(6) . . ?
C13 C12 H12A 120.1 . . ?
C11 C12 H12A 120.1 . . ?
C12 C13 C14 121.1(6) . . ?
C12 C13 H13 119.4 . . ?
C14 C13 H13 119.4 . . ?
C15 C14 C13 119.2(6) . . ?
C15 C14 H14 120.4 . . ?
C13 C14 H14 120.4 . . ?
C14 C15 C16 121.1(6) . . ?
C14 C15 H15 119.5 . . ?
C16 C15 H15 119.5 . . ?
C15 C16 C11 119.8(6) . . ?
C15 C16 H16 120.1 . . ?
C11 C16 H16 120.1 . . ?
C18 C17 C22 119.4(5) . . ?
C18 C17 P1 120.7(4) . . ?
C22 C17 P1 119.9(4) . . ?
C19 C18 C17 119.9(6) . . ?
C19 C18 H18 120.0 . . ?
C17 C18 H18 120.0 . . ?
C20 C19 C18 120.2(6) . . ?
C20 C19 H19 119.9 . . ?
C18 C19 H19 119.9 . . ?
C19 C20 C21 120.8(6) . . ?
C19 C20 H20 119.6 . . ?
C21 C20 H20 119.6 . . ?
C22 C21 C20 119.0(6) . . ?
C22 C21 H21 120.5 . . ?
C20 C21 H21 120.5 . . ?
C21 C22 C17 120.6(6) . . ?
C21 C22 H22 119.7 . . ?
C17 C22 H22 119.7 . . ?
C28 C23 C24 120.9(5) . . ?
C28 C23 P2 120.9(4) . . ?
C24 C23 P2 117.9(4) . . ?
C25 C24 C23 118.8(6) . . ?
C25 C24 H24 120.6 . . ?
C23 C24 H24 120.6 . . ?
C26 C25 C24 120.9(6) . . ?
C26 C25 H25 119.6 . . ?
C24 C25 H25 119.6 . . ?
C25 C26 C27 119.6(6) . . ?
C25 C26 H26 120.2 . . ?
C27 C26 H26 120.2 . . ?
C26 C27 C28 120.7(6) . . ?
C26 C27 H27 119.6 . . ?
C28 C27 H27 119.6 . . ?
C27 C28 C23 119.1(6) . . ?
C27 C28 H28 120.5 . . ?
C23 C28 H28 120.5 . . ?
C34 C29 C30 117.1(6) . . ?
C34 C29 P2 119.6(5) . . ?
C30 C29 P2 123.3(5) . . ?
C29 C30 C31 121.4(6) . . ?
C29 C30 H30 119.3 . . ?
C31 C30 H30 119.3 . . ?
C32 C31 C30 121.4(6) . . ?
C32 C31 H31 119.3 . . ?
C30 C31 H31 119.3 . . ?
C31 C32 C33 118.0(6) . . ?
C31 C32 H32 121.0 . . ?
C33 C32 H32 121.0 . . ?
C32 C33 C34 120.7(7) . . ?
C32 C33 H33 119.7 . . ?
C34 C33 H33 119.7 . . ?
C29 C34 C33 121.2(7) . . ?
C29 C34 H34 119.4 . . ?
C33 C34 H34 119.4 . . ?
Cl1S C1S Cl2S 115.4(5) . . ?
Cl1S C1S H1S1 108.4 . . ?
Cl2S C1S H1S1 108.4 . . ?
Cl1S C1S H1S2 108.4 . . ?
Cl2S C1S H1S2 108.4 . . ?
H1S1 C1S H1S2 107.5 . . ?
Cl3S C2S Cl4S 109.6(11) . . ?
Cl3S C2S H2S1 109.8 . . ?
Cl4S C2S H2S1 109.8 . . ?
Cl3S C2S H2S2 109.8 . . ?
Cl4S C2S H2S2 109.8 . . ?
H2S1 C2S H2S2 108.2 . . ?

loop_
_geom_bond_atom_site_label_1
_geom_bond_atom_site_label_2
_geom_bond_distance
_geom_bond_site_symmetry_2
_geom_bond_publ_flag
Pd1 P2 2.2255(15) . ?
Pd1 Cl1 2.2674(14) . ?
Pd1 Cl2 2.3207(14) . ?
Pd1 Cl2 2.4291(14) 3_766 ?
P1 N1 1.575(5) . ?
P1 C11 1.798(6) . ?
P1 C17 1.799(5) . ?
P1 C9 1.815(5) . ?
P2 C29 1.806(6) . ?
P2 C23 1.818(5) . ?
P2 C10 1.824(5) . ?
N1 C1 1.364(7) . ?
B3 C2 1.726(9) . ?
B3 C1 1.754(9) . ?
B3 B8 1.755(10) . ?
B3 B7 1.774(10) . ?
B3 B4 1.785(10) . ?
B3 H3 1.1200 . ?
B4 C1 1.703(9) . ?
B4 B8 1.764(10) . ?
B4 B5 1.778(10) . ?
B4 B9 1.779(10) . ?
B4 H4 1.1200 . ?
B5 C1 1.709(9) . ?
B5 B10 1.754(10) . ?
B5 B6 1.767(10) . ?
B5 B9 1.771(10) . ?
B5 H5 1.1200 . ?
B6 C2 1.724(9) . ?
B6 B10 1.757(10) . ?
B6 C1 1.759(9) . ?
B6 B11 1.768(10) . ?
B6 H6 1.1200 . ?
B7 C2 1.700(9) . ?
B7 B11 1.767(11) . ?
B7 B8 1.771(11) . ?
B7 B12 1.777(11) . ?
B7 H7 1.1200 . ?
B8 B9 1.775(11) . ?
B8 B12 1.814(12) . ?
B8 H8 1.1200 . ?
B9 B12 1.771(11) . ?
B9 B10 1.785(11) . ?
B9 H9 1.1200 . ?
B10 B12 1.764(11) . ?
B10 B11 1.769(11) . ?
B10 H10 1.1200 . ?
B11 C2 1.692(9) . ?
B11 B12 1.762(11) . ?
B11 H11 1.1200 . ?
B12 H12 1.1200 . ?
C1 C2 1.795(8) . ?
C2 C3 1.495(8) . ?
C3 C8 1.392(8) . ?
C3 C4 1.399(9) . ?
C4 C5 1.373(9) . ?
C4 H4A 0.9500 . ?
C5 C6 1.396(10) . ?
C5 H5A 0.9500 . ?
C6 C7 1.364(10) . ?
C6 H6A 0.9500 . ?
C7 C8 1.393(9) . ?
C7 H7A 0.9500 . ?
C8 H8A 0.9500 . ?
C9 C10 1.532(8) . ?
C9 H9A 0.9900 . ?
C9 H9B 0.9900 . ?
C10 H10A 0.9900 . ?
C10 H10B 0.9900 . ?
C11 C16 1.396(8) . ?
C11 C12 1.402(8) . ?
C12 C13 1.370(8) . ?
C12 H12A 0.9500 . ?
C13 C14 1.381(9) . ?
C13 H13 0.9500 . ?
C14 C15 1.374(8) . ?
C14 H14 0.9500 . ?
C15 C16 1.379(9) . ?
C15 H15 0.9500 . ?
C16 H16 0.9500 . ?
C17 C18 1.392(8) . ?
C17 C22 1.396(8) . ?
C18 C19 1.385(8) . ?
C18 H18 0.9500 . ?
C19 C20 1.377(9) . ?
C19 H19 0.9500 . ?
C20 C21 1.391(9) . ?
C20 H20 0.9500 . ?
C21 C22 1.387(8) . ?
C21 H21 0.9500 . ?
C22 H22 0.9500 . ?
C23 C28 1.394(8) . ?
C23 C24 1.397(8) . ?
C24 C25 1.395(8) . ?
C24 H24 0.9500 . ?
C25 C26 1.387(9) . ?
C25 H25 0.9500 . ?
C26 C27 1.389(9) . ?
C26 H26 0.9500 . ?
C27 C28 1.392(8) . ?
C27 H27 0.9500 . ?
C28 H28 0.9500 . ?
C29 C34 1.351(9) . ?
C29 C30 1.366(8) . ?
C30 C31 1.378(9) . ?
C30 H30 0.9500 . ?
C31 C32 1.332(9) . ?
C31 H31 0.9500 . ?
C32 C33 1.368(9) . ?
C32 H32 0.9500 . ?
C33 C34 1.387(10) . ?
C33 H33 0.9500 . ?
C34 H34 0.9500 . ?
Cl1S C1S 1.700(8) . ?
Cl2S C1S 1.737(8) . ?
C1S H1S1 0.9900 . ?
C1S H1S2 0.9900 . ?
Cl3S C2S 1.70(2) . ?
Cl4S C2S 1.85(2) . ?
C2S H2S1 0.9900 . ?
C2S H2S2 0.9900 . ?
